data_4080788
loop_
_publ_author_name
'Bheemaraju, Amarnath'
'Beattie, Jeffrey W.'
'Tabasan, Erwyn G.'
'Martin, Philip D.'
'Lord, Richard L.'
'Groysman, Stanislav'

_publ_section_title
;
 Steric and Electronic Effects in the Formation and Carbon Disulfide
 Reactivity of Dinuclear Nickel Complexes Supported by Bis(iminopyridine)
 Ligands
;
_journal_issue 10
_journal_name_full Organometallics
_journal_page_first 2952
_journal_paper_doi 10.1021/om400187v
_journal_volume 32
_journal_year 2013
_chemical_formula_sum 'C16 H28 N2 Ni O S2'
_chemical_formula_weight 387.23
_chemical_name_systematic
; 
 ? 
;
_space_group_IT_number 14
_symmetry_cell_setting monoclinic
_symmetry_space_group_name_Hall '-P 2ybc'
_symmetry_space_group_name_H-M 'P 1 21/c 1'
_atom_sites_solution_hydrogens geom
_atom_sites_solution_primary direct
_atom_sites_solution_secondary difmap
_audit_creation_method SHELXL-97
_cell_angle_alpha 90.00
_cell_angle_beta 100.377(3)
_cell_angle_gamma 90.00
_cell_formula_units_Z 4
_cell_length_a 8.8718(6)
_cell_length_b 19.4107(13)
_cell_length_c 10.8456(7)
_cell_measurement_temperature 100(2)
_cell_volume 1837.1(2)
_computing_structure_refinement 'SHELXL-97 (Sheldrick, 1997)'
_computing_structure_solution 'SHELXS-97 (Sheldrick, 1990)'
_diffrn_ambient_temperature 100(2)
_diffrn_measured_fraction_theta_full 0.984
_diffrn_measured_fraction_theta_max 0.984
_diffrn_radiation_monochromator graphite
_diffrn_radiation_source 'fine-focus sealed tube'
_diffrn_radiation_type MoK\a
_diffrn_radiation_wavelength 0.71073
_diffrn_reflns_av_R_equivalents 0.0438
_diffrn_reflns_av_sigmaI/netI 0.0368
_diffrn_reflns_limit_h_max 11
_diffrn_reflns_limit_h_min -11
_diffrn_reflns_limit_k_max 18
_diffrn_reflns_limit_k_min -24
_diffrn_reflns_limit_l_max 14
_diffrn_reflns_limit_l_min -14
_diffrn_reflns_number 31868
_diffrn_reflns_theta_full 27.55
_diffrn_reflns_theta_max 27.55
_diffrn_reflns_theta_min 2.18
_exptl_absorpt_coefficient_mu 1.286
_exptl_absorpt_correction_T_max 0.8822
_exptl_absorpt_correction_T_min 0.7393
_exptl_absorpt_correction_type empirical
_exptl_absorpt_process_details SADABS
_exptl_crystal_colour purple
_exptl_crystal_density_diffrn 1.400
_exptl_crystal_density_method 'not measured'
_exptl_crystal_description prism
_exptl_crystal_F_000 824
_exptl_crystal_size_max 0.25
_exptl_crystal_size_mid 0.20
_exptl_crystal_size_min 0.10
_refine_diff_density_max 0.486
_refine_diff_density_min -0.307
_refine_diff_density_rms 0.074
_refine_ls_extinction_method none
_refine_ls_goodness_of_fit_ref 1.019
_refine_ls_hydrogen_treatment constr
_refine_ls_matrix_type full
_refine_ls_number_parameters 205
_refine_ls_number_reflns 4181
_refine_ls_number_restraints 0
_refine_ls_restrained_S_all 1.019
_refine_ls_R_factor_all 0.0512
_refine_ls_R_factor_gt 0.0331
_refine_ls_shift/su_max 0.001
_refine_ls_shift/su_mean 0.000
_refine_ls_structure_factor_coef Fsqd
_refine_ls_weighting_details 'calc w=1/[\s^2^(Fo^2^)+(0.0278P)^2^+1.6031P] where P=(Fo^2^+2Fc^2^)/3'
_refine_ls_weighting_scheme calc
_refine_ls_wR_factor_gt 0.0662
_refine_ls_wR_factor_ref 0.0723
_reflns_number_gt 3338
_reflns_number_total 4181
_reflns_threshold_expression >2sigma(I)
_cod_data_source_file om400187v_si_003.cif
_cod_data_source_block sg84_0m
_cod_original_sg_symbol_H-M P21/c
_cod_database_code 4080788

loop_
_symmetry_equiv_pos_as_xyz
'x, y, z'
'-x, y+1/2, -z+1/2'
'-x, -y, -z'
'x, -y-1/2, z-1/2'

loop_
_atom_site_label
_atom_site_type_symbol
_atom_site_fract_x
_atom_site_fract_y
_atom_site_fract_z
_atom_site_U_iso_or_equiv
_atom_site_adp_type
_atom_site_occupancy
_atom_site_symmetry_multiplicity
_atom_site_calc_flag
_atom_site_refinement_flags
Ni1 Ni 0.10968(3) 0.451005(13) 0.87355(2) 0.01249(8) Uani 1 1 d .
S1 S 0.17389(6) 0.54610(3) 0.78443(5) 0.01738(12) Uani 1 1 d .
S2 S -0.00125(6) 0.40145(3) 1.01286(5) 0.01535(12) Uani 1 1 d .
C2 C 0.1778(2) 0.36483(11) 0.80531(18) 0.0131(4) Uani 1 1 d .
N1 N 0.09563(18) 0.32095(9) 0.72016(16) 0.0137(4) Uani 1 1 d .
O1 O 0.49324(17) 0.37728(9) 0.49694(16) 0.0277(4) Uani 1 1 d .
C1 C 0.0765(2) 0.54112(11) 0.90209(18) 0.0138(4) Uani 1 1 d .
N2 N 0.31281(18) 0.33057(9) 0.84472(16) 0.0145(4) Uani 1 1 d .
C9 C 0.4524(2) 0.36039(11) 0.9266(2) 0.0165(4) Uani 1 1 d .
C11 C 0.5252(2) 0.41207(12) 0.8496(2) 0.0221(5) Uani 1 1 d .
H11A H 0.5487 0.3893 0.7746 0.033 Uiso 1 1 calc R
H11B H 0.6200 0.4299 0.9000 0.033 Uiso 1 1 calc R
H11C H 0.4539 0.4502 0.8246 0.033 Uiso 1 1 calc R
C10 C 0.5652(2) 0.30264(13) 0.9713(2) 0.0258(5) Uani 1 1 d .
H10A H 0.5147 0.2675 1.0144 0.039 Uiso 1 1 calc R
H10B H 0.6533 0.3214 1.0292 0.039 Uiso 1 1 calc R
H10C H 0.6003 0.2819 0.8991 0.039 Uiso 1 1 calc R
C15 C 0.3696(3) 0.45551(12) 0.3456(2) 0.0258(5) Uani 1 1 d .
H15A H 0.3851 0.5020 0.3831 0.031 Uiso 1 1 calc R
H15B H 0.3420 0.4598 0.2533 0.031 Uiso 1 1 calc R
C14 C 0.2493(3) 0.41601(13) 0.3983(2) 0.0280(6) Uani 1 1 d .
H14A H 0.1677 0.4470 0.4170 0.034 Uiso 1 1 calc R
H14B H 0.2025 0.3796 0.3397 0.034 Uiso 1 1 calc R
C7 C -0.1056(3) 0.40696(12) 0.6400(2) 0.0266(5) Uani 1 1 d .
H7A H -0.1046 0.4257 0.7240 0.040 Uiso 1 1 calc R
H7B H -0.2080 0.4126 0.5892 0.040 Uiso 1 1 calc R
H7C H -0.0306 0.4317 0.6004 0.040 Uiso 1 1 calc R
C4 C 0.3110(2) 0.26702(12) 0.7869(2) 0.0225(5) Uani 1 1 d .
H4 H 0.3912 0.2339 0.7994 0.027 Uiso 1 1 calc R
C8 C -0.0743(2) 0.30234(12) 0.51714(19) 0.0198(5) Uani 1 1 d .
H8A H 0.0045 0.3240 0.4775 0.030 Uiso 1 1 calc R
H8B H -0.1757 0.3123 0.4677 0.030 Uiso 1 1 calc R
H8C H -0.0579 0.2524 0.5212 0.030 Uiso 1 1 calc R
C3 C 0.1756(2) 0.26066(11) 0.7103(2) 0.0219(5) Uani 1 1 d .
H3 H 0.1411 0.2221 0.6589 0.026 Uiso 1 1 calc R
C12 C 0.4071(2) 0.39505(13) 1.0398(2) 0.0244(5) Uani 1 1 d .
H12A H 0.3402 0.4344 1.0123 0.037 Uiso 1 1 calc R
H12B H 0.4993 0.4111 1.0962 0.037 Uiso 1 1 calc R
H12C H 0.3526 0.3620 1.0842 0.037 Uiso 1 1 calc R
C5 C -0.0646(2) 0.33092(11) 0.64974(19) 0.0166(5) Uani 1 1 d .
C6 C -0.1728(2) 0.29184(14) 0.7190(2) 0.0258(5) Uani 1 1 d .
H6A H -0.1455 0.2429 0.7232 0.039 Uiso 1 1 calc R
H6B H -0.2784 0.2973 0.6743 0.039 Uiso 1 1 calc R
H6C H -0.1641 0.3102 0.8042 0.039 Uiso 1 1 calc R
C16 C 0.5101(3) 0.41106(13) 0.3832(2) 0.0238(5) Uani 1 1 d .
H16A H 0.5176 0.3768 0.3170 0.029 Uiso 1 1 calc R
H16B H 0.6038 0.4398 0.3965 0.029 Uiso 1 1 calc R
C13 C 0.3393(3) 0.38538(15) 0.5164(2) 0.0321(6) Uani 1 1 d .
H13A H 0.3362 0.4163 0.5885 0.038 Uiso 1 1 calc R
H13B H 0.2958 0.3402 0.5338 0.038 Uiso 1 1 calc R

loop_
_atom_site_aniso_label
_atom_site_aniso_U_11
_atom_site_aniso_U_22
_atom_site_aniso_U_33
_atom_site_aniso_U_23
_atom_site_aniso_U_13
_atom_site_aniso_U_12
Ni1 0.01186(13) 0.01079(14) 0.01420(13) -0.00130(11) 0.00069(9) 0.00068(11)
S1 0.0176(2) 0.0169(3) 0.0183(3) 0.0009(2) 0.0051(2) -0.0007(2)
S2 0.0173(2) 0.0109(3) 0.0181(3) -0.0010(2) 0.00390(19) 0.0002(2)
C2 0.0125(9) 0.0124(10) 0.0134(10) 0.0027(9) -0.0002(8) 0.0000(8)
N1 0.0115(8) 0.0114(9) 0.0165(9) -0.0027(7) -0.0022(7) 0.0011(7)
O1 0.0178(8) 0.0345(10) 0.0298(9) 0.0120(8) 0.0021(7) 0.0032(7)
C1 0.0114(9) 0.0136(11) 0.0142(10) 0.0008(9) -0.0034(7) 0.0000(8)
N2 0.0113(8) 0.0127(9) 0.0179(9) -0.0011(7) -0.0020(7) 0.0002(7)
C9 0.0106(9) 0.0168(11) 0.0197(10) 0.0003(9) -0.0041(8) -0.0002(8)
C11 0.0150(10) 0.0226(13) 0.0271(12) 0.0018(10) -0.0002(9) -0.0018(9)
C10 0.0166(11) 0.0240(13) 0.0322(13) 0.0041(11) -0.0080(9) 0.0008(10)
C15 0.0331(13) 0.0218(13) 0.0214(11) 0.0012(10) 0.0024(10) 0.0045(11)
C14 0.0225(12) 0.0219(13) 0.0375(14) 0.0025(11) -0.0003(10) 0.0014(10)
C7 0.0218(11) 0.0207(13) 0.0312(13) -0.0063(11) -0.0121(10) 0.0078(10)
C4 0.0193(11) 0.0124(11) 0.0332(13) -0.0049(10) -0.0022(9) 0.0056(9)
C8 0.0183(10) 0.0217(12) 0.0174(11) -0.0021(10) -0.0022(8) -0.0019(9)
C3 0.0223(11) 0.0107(11) 0.0299(13) -0.0055(10) -0.0028(9) 0.0025(9)
C12 0.0162(10) 0.0342(14) 0.0205(11) -0.0038(11) -0.0028(9) -0.0009(10)
C5 0.0109(9) 0.0176(12) 0.0184(11) -0.0030(9) -0.0051(8) 0.0010(8)
C6 0.0171(11) 0.0380(15) 0.0209(12) -0.0050(11) -0.0003(9) -0.0070(10)
C16 0.0241(11) 0.0257(13) 0.0214(12) 0.0008(10) 0.0039(9) -0.0007(10)
C13 0.0224(12) 0.0479(17) 0.0268(13) 0.0071(12) 0.0069(10) 0.0043(12)

loop_
_atom_type_symbol
_atom_type_description
_atom_type_scat_dispersion_real
_atom_type_scat_dispersion_imag
_atom_type_scat_source
C C 0.0033 0.0016 'International Tables Vol C Tables 4.2.6.8 and 6.1.1.4'
H H 0.0000 0.0000 'International Tables Vol C Tables 4.2.6.8 and 6.1.1.4'
N N 0.0061 0.0033 'International Tables Vol C Tables 4.2.6.8 and 6.1.1.4'
S S 0.1246 0.1234 'International Tables Vol C Tables 4.2.6.8 and 6.1.1.4'
Ni Ni 0.3393 1.1124 'International Tables Vol C Tables 4.2.6.8 and 6.1.1.4'
O O 0.0106 0.0060 'International Tables Vol C Tables 4.2.6.8 and 6.1.1.4'

loop_
_geom_angle_atom_site_label_1
_geom_angle_atom_site_label_2
_geom_angle_atom_site_label_3
_geom_angle
_geom_angle_site_symmetry_1
C1 Ni1 C2 163.03(9) .
C1 Ni1 S2 101.60(7) .
C2 Ni1 S2 95.37(6) .
C1 Ni1 S1 47.84(7) .
C2 Ni1 S1 115.19(6) .
S2 Ni1 S1 149.45(2) .
C1 S1 Ni1 53.55(7) .
C1 S2 Ni1 111.52(8) 3_567
N1 C2 N2 103.79(17) .
N1 C2 Ni1 128.43(14) .
N2 C2 Ni1 127.30(14) .
C2 N1 C3 111.16(17) .
C2 N1 C5 127.22(17) .
C3 N1 C5 121.49(17) .
C13 O1 C16 109.17(17) .
S2 C1 S1 134.52(13) 3_567
S2 C1 Ni1 146.87(13) 3_567
S1 C1 Ni1 78.61(9) .
C2 N2 C4 110.72(17) .
C2 N2 C9 125.33(17) .
C4 N2 C9 123.53(17) .
N2 C9 C12 109.82(16) .
N2 C9 C11 108.38(17) .
C12 C9 C11 110.65(19) .
N2 C9 C10 109.19(17) .
C12 C9 C10 108.89(18) .
C11 C9 C10 109.89(18) .
C14 C15 C16 102.30(19) .
C13 C14 C15 102.72(19) .
C3 C4 N2 107.45(19) .
C4 C3 N1 106.85(19) .
N1 C5 C7 110.70(17) .
N1 C5 C6 107.94(17) .
C7 C5 C6 110.74(19) .
N1 C5 C8 108.63(16) .
C7 C5 C8 108.34(18) .
C6 C5 C8 110.46(18) .
O1 C16 C15 106.63(18) .
O1 C13 C14 107.06(19) .

loop_
_geom_bond_atom_site_label_1
_geom_bond_atom_site_label_2
_geom_bond_distance
_geom_bond_site_symmetry_2
Ni1 C1 1.810(2) .
Ni1 C2 1.968(2) .
Ni1 S2 2.1708(6) .
Ni1 S1 2.2055(6) .
S1 C1 1.668(2) .
S2 C1 1.662(2) 3_567
C2 N1 1.366(3) .
C2 N2 1.370(2) .
N1 C3 1.383(3) .
N1 C5 1.500(2) .
O1 C13 1.428(3) .
O1 C16 1.428(3) .
C1 S2 1.662(2) 3_567
N2 C4 1.382(3) .
N2 C9 1.504(3) .
C9 C12 1.516(3) .
C9 C11 1.522(3) .
C9 C10 1.523(3) .
C15 C14 1.508(3) .
C15 C16 1.510(3) .
C14 C13 1.504(3) .
C7 C5 1.519(3) .
C4 C3 1.337(3) .
C8 C5 1.529(3) .
C5 C6 1.524(3) .
